data_7106332
loop_
_publ_author_name
'Dario Braga'
'Simone d'Agostino'
'Eros D'Amen'
'Fabrizia Grepioni'

_publ_section_title
;
 Polymorphs from supramolecular gels: four crystal forms of the same
 silver(I) supergelator crystallized directly from its gels
;
_journal_name_full Chem.Commun.
_journal_page_first 5154
_journal_paper_doi 10.1039/c1cc10305a
_journal_volume 47
_journal_year 2011
_chemical_formula_sum 'C16 H13 Ag0.5 N3.5 O2.5'
_chemical_formula_weight 348.23
_chemical_name_systematic
;
?
;
_space_group_IT_number 2
_symmetry_cell_setting triclinic
_symmetry_space_group_name_Hall '-P 1'
_symmetry_space_group_name_H-M 'P -1'
_atom_sites_solution_hydrogens geom
_atom_sites_solution_primary direct
_atom_sites_solution_secondary difmap
_audit_creation_method SHELXL-97
_cell_angle_alpha 95.16
_cell_angle_beta 91.58
_cell_angle_gamma 94.16
_cell_formula_units_Z 2
_cell_length_a 6.265
_cell_length_b 7.879
_cell_length_c 15.022
_cell_measurement_reflns_used 1987
_cell_measurement_temperature 293(2)
_cell_measurement_theta_max 29.0623
_cell_measurement_theta_min 2.5977
_cell_volume 736.130
_computing_cell_refinement
;
CrysAlisPro, Oxford Diffraction Ltd.,
Version 1.171.33.55 (release 05-01-2010 CrysAlis171 .NET)
(compiled Jan 5 2010,16:28:46)
;
_computing_data_collection
;
CrysAlisPro, Oxford Diffraction Ltd.,
Version 1.171.33.55 (release 05-01-2010 CrysAlis171 .NET)
(compiled Jan 5 2010,16:28:46)
;
_computing_data_reduction
;
CrysAlisPro, Oxford Diffraction Ltd.,
Version 1.171.33.55 (release 05-01-2010 CrysAlis171 .NET)
(compiled Jan 5 2010,16:28:46)
;
_computing_structure_refinement 'SHELXL-97 (Sheldrick, 1997)'
_computing_structure_solution 'sir 2008 (Giacovazzo 2008)'
_diffrn_ambient_temperature 293(2)
_diffrn_detector_area_resol_mean 16.1340
_diffrn_measured_fraction_theta_full 0.999
_diffrn_measured_fraction_theta_max 0.835
_diffrn_measurement_details
;
1 omega -8.00 83.00 1.0000 250.0000
omega____ theta____ kappa____ phi______ frames
- 18.0642 77.0000 60.0000 91

2 omega -6.00 45.00 1.0000 250.0000
omega____ theta____ kappa____ phi______ frames
- 18.0642 77.0000 -180.0000 51

3 omega 18.00 56.00 1.0000 250.0000
omega____ theta____ kappa____ phi______ frames
- 18.0642 38.0000 30.0000 38

4 omega -51.00 47.00 1.0000 250.0000
omega____ theta____ kappa____ phi______ frames
- 18.0642 -77.0000 -150.0000 98

5 omega -49.00 47.00 1.0000 250.0000
omega____ theta____ kappa____ phi______ frames
- 18.0642 -77.0000 -60.0000 96

;
_diffrn_measurement_device '92mm CCD camera (sapphire) on \k-goniostat'
_diffrn_measurement_device_type 'Xcalibur, Sapphire3'
_diffrn_measurement_method 'omega scan'
_diffrn_radiation_monochromator graphite
_diffrn_radiation_source 'Enhance (Mo) X-ray Source'
_diffrn_radiation_type MoK\a
_diffrn_radiation_wavelength 0.71073
_diffrn_reflns_av_R_equivalents 0.0262
_diffrn_reflns_av_sigmaI/netI 0.1098
_diffrn_reflns_limit_h_max 8
_diffrn_reflns_limit_h_min -8
_diffrn_reflns_limit_k_max 10
_diffrn_reflns_limit_k_min -7
_diffrn_reflns_limit_l_max 20
_diffrn_reflns_limit_l_min -19
_diffrn_reflns_number 5778
_diffrn_reflns_theta_full 25.00
_diffrn_reflns_theta_max 29.13
_diffrn_reflns_theta_min 2.60
_exptl_absorpt_coefficient_mu 0.740
_exptl_absorpt_correction_T_max 1.00000
_exptl_absorpt_correction_T_min 0.78871
_exptl_absorpt_correction_type multi-scan
_exptl_absorpt_process_details
;
CrysAlisPro, Oxford Diffraction Ltd.,
Version 1.171.33.55 (release 05-01-2010 CrysAlis171 .NET)
(compiled Jan 5 2010,16:28:46)
Empirical absorption correction using spherical harmonics,
implemented in SCALE3 ABSPACK scaling algorithm.
;
_exptl_crystal_colour yellow-brown
_exptl_crystal_density_diffrn 1.571
_exptl_crystal_density_method 'not measured'
_exptl_crystal_description prism
_exptl_crystal_F_000 354
_exptl_crystal_size_max 0.08
_exptl_crystal_size_mid 0.072
_exptl_crystal_size_min 0.061
_refine_diff_density_max 1.534
_refine_diff_density_min -0.641
_refine_diff_density_rms 0.102
_refine_ls_extinction_method none
_refine_ls_goodness_of_fit_ref 0.945
_refine_ls_hydrogen_treatment constr
_refine_ls_matrix_type full
_refine_ls_number_parameters 191
_refine_ls_number_reflns 3315
_refine_ls_number_restraints 6
_refine_ls_restrained_S_all 0.967
_refine_ls_R_factor_all 0.1281
_refine_ls_R_factor_gt 0.0630
_refine_ls_shift/su_max 0.000
_refine_ls_shift/su_mean 0.000
_refine_ls_structure_factor_coef Fsqd
_refine_ls_weighting_details 'calc w=1/[\s^2^(Fo^2^)+(0.1197P)^2^+0.0000P] where P=(Fo^2^+2Fc^2^)/3'
_refine_ls_weighting_scheme calc
_refine_ls_wR_factor_gt 0.1946
_refine_ls_wR_factor_ref 0.2091
_reflns_number_gt 1588
_reflns_number_total 3315
_reflns_threshold_expression >2sigma(I)
_cod_data_source_file c1cc10305a.txt
_cod_data_source_block f
_cod_original_cell_volume 736.1
_cod_original_sg_symbol_H-M p-1
_cod_original_formula_sum 'C16 H13 Ag0.50 N3.50 O2.50'
_cod_database_code 7106332

loop_
_symmetry_equiv_pos_as_xyz
'x, y, z'
'-x, -y, -z'

loop_
_atom_site_label
_atom_site_type_symbol
_atom_site_fract_x
_atom_site_fract_y
_atom_site_fract_z
_atom_site_U_iso_or_equiv
_atom_site_adp_type
_atom_site_occupancy
_atom_site_symmetry_multiplicity
_atom_site_calc_flag
_atom_site_refinement_flags
_atom_site_disorder_assembly
_atom_site_disorder_group
Ag1 Ag 0.0000 0.0000 0.5000 0.0735(4) Uani 1 2 d S . .
O1 O 0.9652(7) 0.7469(6) 0.6490(3) 0.0536(12) Uani 1 1 d . . .
N1 N 0.1597(8) 0.1677(7) 0.6050(4) 0.0498(14) Uani 1 1 d . . .
N2 N 0.7445(7) 0.5687(6) 0.7249(3) 0.0427(12) Uani 1 1 d . . .
H2N H 0.7092 0.5384 0.7862 0.050 Uiso 1 1 d . . .
N3 N 1.0002(8) 0.7499(7) 0.8002(3) 0.0494(13) Uani 1 1 d . . .
H3N H 0.9178 0.6905 0.8444 0.050 Uiso 1 1 d . . .
C1 C 1.5419(6) 1.0911(5) 0.8580(4) 0.075(2) Uani 1 1 d G . .
H1 H 1.6626 1.1655 0.8722 0.090 Uiso 1 1 calc R . .
C2 C 1.3747(8) 1.0841(5) 0.9168(3) 0.080(3) Uani 1 1 d G . .
H2 H 1.3834 1.1539 0.9703 0.095 Uiso 1 1 calc R . .
C3 C 1.1943(6) 0.9729(6) 0.8956(2) 0.0625(19) Uani 1 1 d G . .
H3 H 1.0824 0.9682 0.9350 0.075 Uiso 1 1 calc R . .
C4 C 1.1812(5) 0.8687(5) 0.8156(2) 0.0442(15) Uani 1 1 d G . .
C5 C 1.3484(6) 0.8757(5) 0.7569(2) 0.0512(16) Uani 1 1 d G . .
H5 H 1.3396 0.8059 0.7033 0.061 Uiso 1 1 calc R . .
C6 C 1.5288(5) 0.9869(6) 0.7780(3) 0.066(2) Uani 1 1 d G . .
H6 H 1.6407 0.9916 0.7387 0.079 Uiso 1 1 calc R . .
C7 C 0.9116(9) 0.6929(8) 0.7185(4) 0.0405(14) Uani 1 1 d . . .
C8 C 0.6517(9) 0.4605(7) 0.6518(4) 0.0371(13) Uani 1 1 d . . .
C9 C 0.7509(9) 0.4286(8) 0.5737(4) 0.0448(15) Uani 1 1 d . . .
H9 H 0.8838 0.4845 0.5655 0.054 Uiso 1 1 calc R . .
C10 C 0.6566(10) 0.3132(8) 0.5053(4) 0.0485(16) Uani 1 1 d . . .
H10 H 0.7278 0.2946 0.4522 0.058 Uiso 1 1 calc R . .
C11 C 0.4631(10) 0.2274(8) 0.5145(4) 0.0472(16) Uani 1 1 d . . .
H11 H 0.4032 0.1506 0.4683 0.057 Uiso 1 1 calc R . .
C12 C 0.3547(9) 0.2560(7) 0.5945(4) 0.0413(15) Uani 1 1 d . . .
C13 C 0.4455(8) 0.3762(7) 0.6646(4) 0.0370(13) Uani 1 1 d . . .
C14 C 0.3298(9) 0.4015(8) 0.7435(4) 0.0439(15) Uani 1 1 d . . .
H14 H 0.3834 0.4803 0.7900 0.053 Uiso 1 1 calc R . .
C15 C 0.1384(10) 0.3093(8) 0.7511(4) 0.0503(16) Uani 1 1 d . . .
H15 H 0.0598 0.3243 0.8025 0.060 Uiso 1 1 calc R . .
C16 C 0.0644(10) 0.1926(9) 0.6798(5) 0.0572(18) Uani 1 1 d . . .
H16 H -0.0631 0.1276 0.6865 0.069 Uiso 1 1 calc R . .
N4 N 0.7882(14) 0.5112(14) 0.9695(6) 0.061(3) Uiso 0.50 1 d PD . .
O2 O 0.6772(9) 0.5494(8) 0.9186(4) 0.0282(15) Uiso 0.50 1 d PD . .
O4 O 0.7422(16) 0.4568(14) 1.0392(6) 0.087(3) Uiso 0.50 1 d PD . .
O3 O 0.9741(13) 0.5535(17) 0.9627(7) 0.107(4) Uiso 0.50 1 d PD . .

loop_
_atom_site_aniso_label
_atom_site_aniso_U_11
_atom_site_aniso_U_22
_atom_site_aniso_U_33
_atom_site_aniso_U_23
_atom_site_aniso_U_13
_atom_site_aniso_U_12
Ag1 0.0582(5) 0.0661(6) 0.0883(7) -0.0117(4) -0.0174(4) -0.0193(4)
O1 0.060(3) 0.058(3) 0.040(2) 0.010(2) 0.001(2) -0.021(2)
N1 0.043(3) 0.046(3) 0.059(3) 0.007(3) -0.002(3) -0.010(2)
N2 0.040(3) 0.049(3) 0.036(2) -0.002(2) 0.002(2) -0.012(2)
N3 0.047(3) 0.057(3) 0.039(3) 0.000(2) 0.006(2) -0.021(3)
C1 0.059(4) 0.058(5) 0.104(6) 0.013(4) -0.026(4) -0.018(4)
C2 0.111(7) 0.049(5) 0.072(5) -0.009(4) -0.037(5) -0.004(5)
C3 0.074(5) 0.068(5) 0.042(4) -0.005(3) 0.001(3) -0.010(4)
C4 0.043(3) 0.044(4) 0.044(3) 0.002(3) -0.001(3) -0.004(3)
C5 0.043(3) 0.055(4) 0.054(4) 0.004(3) 0.007(3) -0.007(3)
C6 0.043(4) 0.063(5) 0.092(5) 0.014(4) 0.006(4) -0.004(4)
C7 0.037(3) 0.041(3) 0.042(3) 0.001(3) 0.005(3) -0.004(3)
C8 0.037(3) 0.037(3) 0.037(3) 0.006(2) -0.002(3) 0.001(3)
C9 0.039(3) 0.053(4) 0.042(3) 0.005(3) 0.008(3) -0.002(3)
C10 0.055(4) 0.051(4) 0.039(3) 0.001(3) 0.002(3) 0.006(3)
C11 0.058(4) 0.045(4) 0.037(3) 0.000(3) -0.004(3) -0.001(3)
C12 0.041(3) 0.037(3) 0.046(3) 0.007(3) -0.009(3) 0.001(3)
C13 0.033(3) 0.034(3) 0.044(3) 0.006(3) -0.003(3) 0.000(3)
C14 0.038(3) 0.048(4) 0.045(3) 0.005(3) -0.002(3) -0.001(3)
C15 0.041(3) 0.055(4) 0.055(4) 0.012(3) 0.007(3) -0.002(3)
C16 0.042(3) 0.054(4) 0.077(5) 0.021(4) 0.001(4) -0.013(3)

loop_
_atom_type_symbol
_atom_type_description
_atom_type_scat_dispersion_real
_atom_type_scat_dispersion_imag
_atom_type_scat_source
C C 0.0033 0.0016 'International Tables Vol C Tables 4.2.6.8 and 6.1.1.4'
H H 0.0000 0.0000 'International Tables Vol C Tables 4.2.6.8 and 6.1.1.4'
N N 0.0061 0.0033 'International Tables Vol C Tables 4.2.6.8 and 6.1.1.4'
O O 0.0106 0.0060 'International Tables Vol C Tables 4.2.6.8 and 6.1.1.4'
Ag Ag -0.8971 1.1015 'International Tables Vol C Tables 4.2.6.8 and 6.1.1.4'

loop_
_geom_angle_atom_site_label_1
_geom_angle_atom_site_label_2
_geom_angle_atom_site_label_3
_geom_angle
_geom_angle_site_symmetry_1
_geom_angle_site_symmetry_3
_geom_angle_publ_flag
N1 Ag1 N1 180.0 . 2_556 ?
C16 N1 C12 119.0(5) . . ?
C16 N1 Ag1 118.3(4) . . ?
C12 N1 Ag1 122.7(4) . . ?
C7 N2 C8 124.4(5) . . ?
C7 N3 C4 125.0(4) . . ?
C2 C1 C6 120.0 . . ?
C3 C2 C1 120.0 . . ?
C2 C3 C4 120.0 . . ?
C5 C4 C3 120.0 . . ?
C5 C4 N3 122.3(3) . . ?
C3 C4 N3 117.5(3) . . ?
C6 C5 C4 120.0 . . ?
C5 C6 C1 120.0 . . ?
O1 C7 N3 124.6(5) . . ?
O1 C7 N2 123.9(5) . . ?
N3 C7 N2 111.4(5) . . ?
C9 C8 N2 123.5(5) . . ?
C9 C8 C13 119.8(5) . . ?
N2 C8 C13 116.7(5) . . ?
C8 C9 C10 121.1(6) . . ?
C11 C10 C9 121.6(6) . . ?
C10 C11 C12 119.3(5) . . ?
N1 C12 C11 119.8(5) . . ?
N1 C12 C13 120.1(5) . . ?
C11 C12 C13 120.1(5) . . ?
C14 C13 C12 118.1(5) . . ?
C14 C13 C8 123.8(5) . . ?
C12 C13 C8 118.1(5) . . ?
C15 C14 C13 119.6(5) . . ?
C14 C15 C16 118.3(6) . . ?
N1 C16 C15 124.9(5) . . ?
O2 N4 O3 116.8(8) . . ?
O2 N4 O4 126.8(9) . . ?
O3 N4 O4 115.2(8) . . ?
N4 O4 O3 76.5(8) . 2_767 ?
N4 O3 O3 89.0(9) . 2_767 ?
N4 O3 O4 160.5(12) . 2_767 ?
O3 O3 O4 75.5(7) 2_767 2_767 ?

loop_
_geom_bond_atom_site_label_1
_geom_bond_atom_site_label_2
_geom_bond_distance
_geom_bond_site_symmetry_2
_geom_bond_publ_flag
Ag1 N1 2.140(5) . ?
Ag1 N1 2.140(5) 2_556 ?
O1 C7 1.209(6) . ?
N1 C16 1.293(8) . ?
N1 C12 1.381(7) . ?
N2 C7 1.392(7) . ?
N2 C8 1.412(7) . ?
N3 C7 1.359(7) . ?
N3 C4 1.417(5) . ?
C1 C2 1.3900 . ?
C1 C6 1.3900 . ?
C2 C3 1.3900 . ?
C3 C4 1.3900 . ?
C4 C5 1.3900 . ?
C5 C6 1.3900 . ?
C8 C9 1.354(8) . ?
C8 C13 1.435(8) . ?
C9 C10 1.398(8) . ?
C10 C11 1.362(9) . ?
C11 C12 1.405(8) . ?
C12 C13 1.428(8) . ?
C13 C14 1.413(8) . ?
C14 C15 1.369(8) . ?
C15 C16 1.393(9) . ?
N4 O2 1.096(7) . ?
N4 O3 1.197(8) . ?
N4 O4 1.201(8) . ?
O4 O3 1.786(14) 2_767 ?
O3 O3 1.50(2) 2_767 ?
O3 O4 1.786(14) 2_767 ?
